data_7115097
loop_
_publ_author_name
'Barton, Andrew J.'
'Hill, Nicholas J.'
'Levason, William'
'Patel, Bhavesh'
'Reid, Gillian'

_publ_section_title
;
 Coordination networks derived from antimony(iii) halide complexes with
 thio- and seleno-ether ligation
;
_journal_issue 1
_journal_name_full 'Chemical Communications'
_journal_page_first 95
_journal_paper_doi 10.1039/b007805k
_journal_year 2001
_chemical_formula_structural '[SbCl3{MeSe(CH2)3SeMe}]'
_chemical_formula_sum 'C5 H12 Cl3 Sb Se2'
_chemical_formula_weight 458.18
_space_group_IT_number 14
_symmetry_cell_setting monoclinic
_symmetry_Int_Tables_number 14
_symmetry_space_group_name_Hall '-P 2ybc'
_symmetry_space_group_name_H-M 'P 1 21/c 1'
_audit_creation_date 19100-09-27
_audit_creation_method 'by teXsan v1.8'
_audit_update_record
;
?
;
_cell_angle_alpha 90
_cell_angle_beta 101.89(4)
_cell_angle_gamma 90
_cell_formula_units_Z 4
_cell_length_a 9.622(5)
_cell_length_b 12.882(3)
_cell_length_c 10.376(4)
_cell_measurement_reflns_used 25
_cell_measurement_temperature 150.0(2)
_cell_measurement_theta_max 25.0
_cell_measurement_theta_min 23.6
_cell_volume 1258.5(9)
_computing_cell_refinement 'MSC/AFC Diffractometer Control'
_computing_data_collection 'MSC/AFC Diffractometer Control'
_computing_data_reduction 'teXsan (MSC, 1992-1997)'
_computing_publication_material 'teXsan (MSC, 1992-1997)'
_computing_structure_refinement 'teXsan (MSC, 1992-1997)'
_computing_structure_solution
;
SHELXS86 (Sheldrick, 1985)
;
_diffrn_ambient_temperature 150.0(2)
_diffrn_measurement_device_type 'Rigaku AFC7S'
_diffrn_measurement_method \w-2\q
_diffrn_orient_matrix_UB_11 -0.08203
_diffrn_orient_matrix_UB_12 -0.04458
_diffrn_orient_matrix_UB_13 0.01050
_diffrn_orient_matrix_UB_21 0.06495
_diffrn_orient_matrix_UB_22 -0.04321
_diffrn_orient_matrix_UB_23 0.06660
_diffrn_orient_matrix_UB_31 -0.01824
_diffrn_orient_matrix_UB_32 0.04660
_diffrn_orient_matrix_UB_33 0.07179
_diffrn_radiation_detector 'scintillation counter'
_diffrn_radiation_monochromator graphite
_diffrn_radiation_source 'X-ray tube'
_diffrn_radiation_type 'Mo K\a'
_diffrn_radiation_wavelength 0.71073
_diffrn_reflns_av_R_equivalents 0.07376
_diffrn_reflns_av_sigmaI/netI 0.040
_diffrn_reflns_limit_h_max 11
_diffrn_reflns_limit_h_min 0
_diffrn_reflns_limit_k_max 15
_diffrn_reflns_limit_k_min 0
_diffrn_reflns_limit_l_max 12
_diffrn_reflns_limit_l_min -12
_diffrn_reflns_number 2489
_diffrn_reflns_reduction_process 'Lp corrections applied'
_diffrn_reflns_theta_max 25.06
_diffrn_reflns_theta_min 2.01
_diffrn_standards_decay_% -0.41
_diffrn_standards_interval_count 150
_diffrn_standards_number 3
_exptl_absorpt_coefficient_mu 8.559
_exptl_absorpt_correction_T_max 1.000
_exptl_absorpt_correction_T_min 0.536
_exptl_absorpt_correction_type psi-scan
_exptl_absorpt_process_details
;
(North,Phillips & Matthews, 1968)
;
_exptl_crystal_colour colourless
_exptl_crystal_density_diffrn 2.418
_exptl_crystal_density_meas ?
_exptl_crystal_description block
_exptl_crystal_F_000 848.00
_exptl_crystal_size_max 0.48
_exptl_crystal_size_mid 0.42
_exptl_crystal_size_min 0.33
_refine_diff_density_max 1.42
_refine_diff_density_min -2.01
_refine_ls_abs_structure_details -
_refine_ls_abs_structure_Flack -
_refine_ls_extinction_coef -
_refine_ls_extinction_method none
_refine_ls_goodness_of_fit_all 457.910
_refine_ls_goodness_of_fit_ref 4.320
_refine_ls_hydrogen_treatment noref
_refine_ls_matrix_type full
_refine_ls_number_constraints 0
_refine_ls_number_parameters 100
_refine_ls_number_reflns 1934
_refine_ls_number_restraints 0
_refine_ls_R_factor_all 4.7975
_refine_ls_R_factor_gt 0.0408
_refine_ls_shift/su_max 0.1860
_refine_ls_shift/su_mean 0.0000
_refine_ls_structure_factor_coef F
_refine_ls_weighting_details 'w = 1/[\s^2^(Fo) + 0.00000|Fo|^2^]'
_refine_ls_weighting_scheme sigma
_refine_ls_wR_factor_all 4.8389
_refine_ls_wR_factor_ref 0.0524
_reflns_number_gt 1934
_reflns_number_total 2344
_reflns_threshold_expression I>2.00\s(I)
_cod_data_source_file b007805k.txt
_cod_data_source_block sbclsec3_SbCl3{MeSe(CH2)3SeMe}
_cod_depositor_comments
;
The following automatic conversions were performed:

'_exptl_crystal_density_meas' value 'not measured' was changed to '?'
- the value is perceived as not measured.

Automatic conversion script
Id: cif_fix_values 3008 2015-01-20 13:52:24Z robertas 
;
_cod_original_cell_volume 1258.5(8)
_cod_original_sg_symbol_H-M 'P 21/c     '
_cod_original_formula_sum 'C5 H12 Cl3 Sb Se2 '
_cod_database_code 7115097

loop_
_symmetry_equiv_pos_as_xyz
'   +x,   +y,   +z'
'   -x,1/2+y,1/2-z'
'   -x,   -y,   -z'
'   +x,1/2-y,1/2+z'

loop_
_atom_site_label
_atom_site_fract_x
_atom_site_fract_y
_atom_site_fract_z
_atom_site_U_iso_or_equiv
_atom_site_occupancy
_atom_site_adp_type
_atom_site_calc_flag
Sb(1) 0.60528(8) 0.64648(6) 0.08717(8) 0.0130(2) 1.000 Uani d
Se(1) 0.2913(1) 0.71857(9) -0.0512(1) 0.0183(3) 1.000 Uani d
Se(2) 0.1659(1) 1.17055(9) -0.0760(1) 0.0207(3) 1.000 Uani d
Cl(1) 0.5706(3) 0.7480(2) 0.2705(3) 0.0170(7) 1.000 Uani d
Cl(2) 0.4676(3) 0.5079(2) 0.1637(3) 0.0223(8) 1.000 Uani d
Cl(3) 0.8217(3) 0.5655(2) 0.2056(4) 0.033(1) 1.000 Uani d
C(1) 0.185(1) 0.692(1) 0.085(2) 0.040(5) 1.000 Uani d
C(2) 0.340(1) 0.8652(9) -0.012(1) 0.022(3) 1.000 Uani d
C(3) 0.219(1) 0.9441(9) -0.056(1) 0.019(3) 1.000 Uani d
C(4) 0.291(1) 1.0512(8) -0.036(1) 0.019(3) 1.000 Uani d
C(5) 0.097(1) 1.149(1) -0.262(1) 0.032(4) 1.000 Uani d
H(1) 0.1066 0.7385 0.0747 0.047 1.000 Uiso c
H(2) 0.1506 0.6225 0.0774 0.047 1.000 Uiso c
H(3) 0.2445 0.7018 0.1689 0.047 1.000 Uiso c
H(4) 0.3715 0.8716 0.0811 0.026 1.000 Uiso c
H(5) 0.4161 0.8828 -0.0537 0.026 1.000 Uiso c
H(6) 0.1490 0.9375 -0.0044 0.023 1.000 Uiso c
H(7) 0.1766 0.9340 -0.1465 0.023 1.000 Uiso c
H(8) 0.3372 1.0562 0.0542 0.022 1.000 Uiso c
H(9) 0.3587 1.0548 -0.0899 0.022 1.000 Uiso c
H(10) 0.0327 1.2026 -0.2968 0.038 1.000 Uiso c
H(11) 0.0490 1.0837 -0.2758 0.038 1.000 Uiso c
H(12) 0.1744 1.1486 -0.3058 0.038 1.000 Uiso c

loop_
_atom_site_aniso_label
_atom_site_aniso_U_11
_atom_site_aniso_U_22
_atom_site_aniso_U_33
_atom_site_aniso_U_12
_atom_site_aniso_U_13
_atom_site_aniso_U_23
Sb(1) 0.0203(4) 0.0030(4) 0.0162(4) 0.0016(3) 0.0044(3) -0.0001(3)
Se(1) 0.0232(7) 0.0089(6) 0.0216(7) 0.0006(5) 0.0021(5) 0.0001(5)
Se(2) 0.0200(7) 0.0087(6) 0.0337(8) 0.0022(5) 0.0062(6) 0.0025(5)
Cl(1) 0.027(2) 0.008(1) 0.017(2) 0.001(1) 0.005(1) -0.003(1)
Cl(2) 0.038(2) 0.007(1) 0.024(2) -0.007(1) 0.012(1) 0.000(1)
Cl(3) 0.028(2) 0.021(2) 0.046(2) 0.013(1) 0.002(2) 0.008(2)
C(1) 0.032(8) 0.029(8) 0.06(1) 0.010(7) 0.016(7) 0.017(8)
C(2) 0.020(6) 0.009(6) 0.032(8) -0.001(5) -0.003(6) 0.002(5)
C(3) 0.016(6) 0.010(6) 0.033(8) -0.001(5) 0.007(5) 0.002(5)
C(4) 0.018(6) 0.008(6) 0.031(8) 0.002(5) 0.008(5) 0.003(5)
C(5) 0.026(7) 0.023(7) 0.036(9) -0.011(6) -0.015(6) 0.006(6)

loop_
_atom_type_symbol
_atom_type_oxidation_number
_atom_type_number_in_cell
_atom_type_scat_dispersion_real
_atom_type_scat_dispersion_imag
_atom_type_scat_source
C 0 20 0.002 0.002
;International Tables for Crystallography
(1992, Vol. C, Tables 4.2.6.8 and 6.1.1.1)
;
H 0 48 0.000 0.000
;International Tables for Crystallography
(1992, Vol. C, Table 6.1.1.2)
;
Se 0 8 -0.178 2.223
;International Tables for Crystallography
(1992, Vol. C, Tables 4.2.6.8 and 6.1.1.1)
;
Cl 0 12 0.132 0.159
;International Tables for Crystallography
(1992, Vol. C, Tables 4.2.6.8 and 6.1.1.1)
;
Sb 0 4 -0.816 1.546
;International Tables for Crystallography
(1992, Vol. C, Tables 4.2.6.8 and 6.1.1.1)
;

loop_
_geom_angle_atom_site_label_1
_geom_angle_atom_site_label_2
_geom_angle_atom_site_label_3
_geom_angle
_geom_angle_site_symmetry_1
_geom_angle_site_symmetry_3
_geom_angle_publ_flag
Se(1) Sb(1) Se(2) 110.96(4) . 3_675 yes
Se(1) Sb(1) Cl(1) 85.69(7) . . yes
Se(1) Sb(1) Cl(2) 80.43(8) . . yes
Se(1) Sb(1) Cl(3) 169.70(9) . . yes
Se(2) Sb(1) Cl(1) 80.66(7) 3_675 . yes
Se(2) Sb(1) Cl(2) 163.15(8) 3_675 . yes
Se(2) Sb(1) Cl(3) 79.18(9) 3_675 . yes
Cl(1) Sb(1) Cl(2) 88.1(1) . . yes
Cl(1) Sb(1) Cl(3) 94.5(1) . . yes
Cl(2) Sb(1) Cl(3) 89.3(1) . . yes
Sb(1) Se(1) C(1) 102.3(4) . . yes
Sb(1) Se(1) C(2) 91.2(3) . . yes
C(1) Se(1) C(2) 99.1(6) . . yes
Sb(1) Se(2) C(4) 100.9(3) 3_675 . yes
Sb(1) Se(2) C(5) 99.6(4) 3_675 . yes
C(4) Se(2) C(5) 99.8(5) . . yes
Se(1) C(1) H(1) 109.3 . . no
Se(1) C(1) H(2) 109.2 . . no
Se(1) C(1) H(3) 109.3 . . no
H(1) C(1) H(2) 109.6 . . no
H(1) C(1) H(3) 109.7 . . no
H(2) C(1) H(3) 109.7 . . no
Se(1) C(2) C(3) 115.7(8) . . yes
Se(1) C(2) H(4) 107.9 . . no
Se(1) C(2) H(5) 107.9 . . no
C(3) C(2) H(4) 107.9 . . no
C(3) C(2) H(5) 107.9 . . no
H(4) C(2) H(5) 109.5 . . no
C(2) C(3) C(4) 105.1(9) . . yes
C(2) C(3) H(6) 110.6 . . no
C(2) C(3) H(7) 110.6 . . no
C(4) C(3) H(6) 110.5 . . no
C(4) C(3) H(7) 110.5 . . no
H(6) C(3) H(7) 109.5 . . no
Se(2) C(4) C(3) 116.3(8) . . yes
Se(2) C(4) H(8) 107.7 . . no
Se(2) C(4) H(9) 107.7 . . no
C(3) C(4) H(8) 107.8 . . no
C(3) C(4) H(9) 107.7 . . no
H(8) C(4) H(9) 109.5 . . no
Se(2) C(5) H(10) 109.3 . . no
Se(2) C(5) H(11) 109.3 . . no
Se(2) C(5) H(12) 109.4 . . no
H(10) C(5) H(11) 109.5 . . no
H(10) C(5) H(12) 109.6 . . no
H(11) C(5) H(12) 109.7 . . no

loop_
_geom_bond_atom_site_label_1
_geom_bond_atom_site_label_2
_geom_bond_distance
_geom_bond_site_symmetry_2
_geom_bond_publ_flag
Sb(1) Se(1) 3.204(2) . yes
Sb(1) Se(2) 3.244(2) 3_675 yes
Sb(1) Cl(1) 2.388(3) . yes
Sb(1) Cl(2) 2.451(3) . yes
Sb(1) Cl(3) 2.424(3) . yes
Se(1) C(1) 1.94(1) . yes
Se(1) C(2) 1.97(1) . yes
Se(2) C(4) 1.94(1) . yes
Se(2) C(5) 1.93(1) . yes
C(1) H(1) 0.95 . no
C(1) H(2) 0.95 . no
C(1) H(3) 0.95 . no
C(2) C(3) 1.55(1) . yes
C(2) H(4) 0.95 . no
C(2) H(5) 0.95 . no
C(3) C(4) 1.54(1) . yes
C(3) H(6) 0.95 . no
C(3) H(7) 0.95 . no
C(4) H(8) 0.95 . no
C(4) H(9) 0.95 . no
C(5) H(10) 0.95 . no
C(5) H(11) 0.95 . no
C(5) H(12) 0.95 . no

loop_
_geom_contact_atom_site_label_1
_geom_contact_atom_site_label_2
_geom_contact_distance
_geom_contact_site_symmetry_2
_geom_contact_publ_flag
Sb(1) Cl(2) 3.236(3) 3_665 no
Sb(1) Cl(1) 3.508(3) 4_564 no
Se(1) Cl(1) 3.589(3) 4_564 no
Cl(1) Cl(2) 3.452(4) 2_655 no
Cl(2) Cl(2) 3.583(6) 3_665 no
